data_7234913
loop_
_publ_author_name
'Maciej Wojtas'
'Anna Gagor'
'Andrei L. Kholkin'

_publ_section_title
;
 Strong piezoelectricity in [H-beta-(2-pyridyl)-Ala-OH][BF4] and
 [H-beta-(2-pyridyl)-Ala-OH][ClO4] - new amino acid based hybrid crystals
;
_journal_name_full 'Journal of Materials Chemistry C'
_journal_page_first 7622
_journal_page_last 7631
_journal_paper_doi 10.1039/C6TC02206E
_journal_volume 4
_journal_year 2016
_chemical_formula_sum 'C8 H11 Cl N2 O6'
_chemical_formula_weight 266.64
_space_group_crystal_system orthorhombic
_space_group_IT_number 19
_space_group_name_Hall 'P 2ac 2ab'
_space_group_name_H-M_alt 'P 21 21 21'
_atom_sites_solution_hydrogens mixed
_cell_angle_alpha 90
_cell_angle_beta 90
_cell_angle_gamma 90
_cell_formula_units_Z 4
_cell_length_a 5.3294(2)
_cell_length_b 10.3097(5)
_cell_length_c 19.2218(9)
_cell_measurement_reflns_used 2378
_cell_measurement_temperature 298(2)
_cell_measurement_theta_max 27.5994
_cell_measurement_theta_min 2.2333
_cell_volume 1056.13(8)
_computing_cell_refinement
;
CrysAlis RED, Oxford Diffraction Ltd.,
Version 1.171.33.42 (release 29-05-2009 CrysAlis171 .NET)
(compiled May 29 2009,17:40:42)
;
_computing_data_collection
;
CrysAlis CCD, Oxford Diffraction Ltd.,
Version 1.171.33.42 (release 29-05-2009 CrysAlis171 .NET)
(compiled May 29 2009,17:40:42)
;
_computing_data_reduction
;
CrysAlis RED, Oxford Diffraction Ltd.,
Version 1.171.33.42 (release 29-05-2009 CrysAlis171 .NET)
(compiled May 29 2009,17:40:42)
;
_computing_structure_refinement 'SHELXL-2014/7 (Sheldrick, 2014)'
_diffrn_ambient_temperature 298(2)
_diffrn_detector_area_resol_mean 8.4350
_diffrn_measured_fraction_theta_full 0.998
_diffrn_measured_fraction_theta_max 0.998
_diffrn_measurement_device_type
;
Xcalibur, Sapphire1, long nozzle
;
_diffrn_radiation_monochromator graphite
_diffrn_radiation_type MoK\a
_diffrn_radiation_wavelength 0.71073
_diffrn_reflns_av_R_equivalents 0.0202
_diffrn_reflns_av_unetI/netI 0.0430
_diffrn_reflns_Laue_measured_fraction_full 0.998
_diffrn_reflns_Laue_measured_fraction_max 0.998
_diffrn_reflns_limit_h_max 3
_diffrn_reflns_limit_h_min -6
_diffrn_reflns_limit_k_max 8
_diffrn_reflns_limit_k_min -12
_diffrn_reflns_limit_l_max 18
_diffrn_reflns_limit_l_min -23
_diffrn_reflns_number 3851
_diffrn_reflns_point_group_measured_fraction_full 0.999
_diffrn_reflns_point_group_measured_fraction_max 0.999
_diffrn_reflns_theta_full 25.677
_diffrn_reflns_theta_max 25.677
_diffrn_reflns_theta_min 2.898
_exptl_absorpt_coefficient_mu 0.383
_exptl_absorpt_correction_T_max 1.00000
_exptl_absorpt_correction_T_min 0.77933
_exptl_absorpt_correction_type multi-scan
_exptl_absorpt_process_details
;
CrysAlis RED, Oxford Diffraction Ltd.,
Version 1.171.33.42 (release 29-05-2009 CrysAlis171 .NET)
(compiled May 29 2009,17:40:42)
Empirical absorption correction using spherical harmonics,
 implemented in SCALE3 ABSPACK scaling algorithm.
;
_exptl_crystal_colour colourles
_exptl_crystal_density_diffrn 1.671
_exptl_crystal_description prism
_exptl_crystal_F_000 548
_exptl_crystal_size_max 0.3
_exptl_crystal_size_mid 0.15
_exptl_crystal_size_min 0.09
_refine_diff_density_max 0.246
_refine_diff_density_min -0.250
_refine_diff_density_rms 0.043
_refine_ls_abs_structure_details
;
 Flack x determined using 578 quotients [(I+)-(I-)]/[(I+)+(I-)]
 (Parsons, Flack and Wagner, Acta Cryst. B69 (2013) 249-259).
;
_refine_ls_abs_structure_Flack -0.02(3)
_refine_ls_extinction_method 'SHELXL-2014/7 (Sheldrick 2014'
_refine_ls_goodness_of_fit_ref 0.852
_refine_ls_hydrogen_treatment mixed
_refine_ls_matrix_type full
_refine_ls_number_parameters 158
_refine_ls_number_reflns 2004
_refine_ls_number_restraints 0
_refine_ls_restrained_S_all 0.852
_refine_ls_R_factor_all 0.0447
_refine_ls_R_factor_gt 0.0325
_refine_ls_shift/su_max 0.003
_refine_ls_shift/su_mean 0.000
_refine_ls_structure_factor_coef Fsqd
_refine_ls_weighting_details 'w=1/[\s^2^(Fo^2^)+(0.0600P)^2^] where P=(Fo^2^+2Fc^2^)/3'
_refine_ls_weighting_scheme calc
_refine_ls_wR_factor_gt 0.0781
_refine_ls_wR_factor_ref 0.0832
_reflns_Friedel_coverage 0.671
_reflns_Friedel_fraction_full 1.000
_reflns_Friedel_fraction_max 1.000
_reflns_number_gt 1674
_reflns_number_total 2004
_reflns_threshold_expression 'I > 2\s(I)'
_cod_data_source_file J-Mater-Chem-C-2016-4-7622.cif
_cod_data_source_block 1
_cod_database_code 7234913
_shelx_space_group_comment
;
The symmetry employed for this shelxl refinement is uniquely defined
by the following loop, which should always be used as a source of
symmetry information in preference to the above space-group names.
They are only intended as comments.
;

loop_
_space_group_symop_operation_xyz
'x, y, z'
'-x+1/2, -y, z+1/2'
'-x, y+1/2, -z+1/2'
'x+1/2, -y+1/2, -z'

loop_
_atom_site_label
_atom_site_type_symbol
_atom_site_fract_x
_atom_site_fract_y
_atom_site_fract_z
_atom_site_U_iso_or_equiv
_atom_site_adp_type
_atom_site_occupancy
_atom_site_site_symmetry_order
_atom_site_calc_flag
_atom_site_refinement_flags_posn
_atom_site_refinement_flags_adp
_atom_site_refinement_flags_occupancy
_atom_site_disorder_assembly
_atom_site_disorder_group
Cl1 Cl 0.42348(15) 0.72322(8) 0.83325(4) 0.0302(2) Uani 1 1 d . . . . .
O1 O 0.4049(5) 0.6388(3) 0.77475(13) 0.0490(7) Uani 1 1 d . . . . .
O2 O 0.6716(5) 0.7191(3) 0.85974(17) 0.0591(9) Uani 1 1 d . . . . .
O3 O 0.3656(7) 0.8526(3) 0.81423(17) 0.0684(10) Uani 1 1 d . . . . .
O4 O 0.2515(6) 0.6819(3) 0.88564(14) 0.0660(10) Uani 1 1 d . . . . .
O5 O 0.4220(5) 0.9051(2) 0.98929(12) 0.0330(6) Uani 1 1 d . . . . .
N1 N 0.9094(5) 0.8740(2) 0.97171(14) 0.0290(7) Uani 1 1 d . . . . .
H1A H 0.8501 0.8497 1.0130 0.043 Uiso 1 1 calc R U . . .
H1B H 1.0760 0.8789 0.9736 0.043 Uiso 1 1 calc R U . . .
H1C H 0.8647 0.8161 0.9397 0.043 Uiso 1 1 calc R U . . .
O6 O 0.4153(5) 1.1119(2) 0.95532(13) 0.0399(7) Uani 1 1 d . . . . .
N2 N 0.7339(5) 1.2570(3) 0.88637(15) 0.0291(7) Uani 1 1 d . . . . .
H9 H 0.612(7) 1.218(3) 0.9125(18) 0.035 Uiso 1 1 d . U . . .
C1 C 0.5217(6) 1.0059(4) 0.96713(16) 0.0253(8) Uani 1 1 d . . . . .
C2 C 0.8053(6) 1.0026(3) 0.95314(17) 0.0239(7) Uani 1 1 d . . . . .
H2 H 0.8852 1.0678 0.9829 0.029 Uiso 1 1 calc R U . . .
C3 C 0.8724(6) 1.0335(3) 0.87744(17) 0.0264(8) Uani 1 1 d . . . . .
H3A H 1.0272 0.9888 0.8659 0.032 Uiso 1 1 calc R U . . .
H3B H 0.7417 0.9989 0.8476 0.032 Uiso 1 1 calc R U . . .
C4 C 0.9043(6) 1.1741(3) 0.86152(16) 0.0252(7) Uani 1 1 d . . . . .
C5 C 0.7442(8) 1.3849(4) 0.8740(2) 0.0387(9) Uani 1 1 d . . . . .
H5 H 0.6215 1.4390 0.8924 0.046 Uiso 1 1 calc R U . . .
C6 C 0.9305(8) 1.4358(3) 0.8351(2) 0.0410(9) Uani 1 1 d . . . . .
H6 H 0.9378 1.5245 0.8265 0.049 Uiso 1 1 calc R U . . .
C7 C 1.1095(7) 1.3535(4) 0.80847(19) 0.0400(9) Uani 1 1 d . . . . .
H7 H 1.2390 1.3866 0.7813 0.048 Uiso 1 1 calc R U . . .
C8 C 1.0981(6) 1.2223(3) 0.82180(17) 0.0331(8) Uani 1 1 d . . . . .
H8 H 1.2200 1.1668 0.8041 0.040 Uiso 1 1 calc R U . . .

loop_
_atom_site_aniso_label
_atom_site_aniso_U_11
_atom_site_aniso_U_22
_atom_site_aniso_U_33
_atom_site_aniso_U_23
_atom_site_aniso_U_13
_atom_site_aniso_U_12
Cl1 0.0253(4) 0.0363(5) 0.0291(4) 0.0013(4) -0.0019(4) -0.0031(4)
O1 0.0499(17) 0.0630(18) 0.0341(14) -0.0166(14) 0.0005(15) -0.0086(16)
O2 0.0288(14) 0.065(2) 0.084(2) -0.0275(18) -0.0216(14) 0.0080(15)
O3 0.080(2) 0.0468(17) 0.079(2) 0.0110(17) -0.013(2) 0.0196(18)
O4 0.066(2) 0.100(2) 0.0325(15) -0.0079(16) 0.0150(15) -0.0417(19)
O5 0.0188(12) 0.0381(14) 0.0420(14) 0.0110(11) 0.0035(13) -0.0034(11)
N1 0.0164(14) 0.0304(15) 0.0401(16) 0.0093(13) -0.0010(14) 0.0007(13)
O6 0.0249(13) 0.0393(15) 0.0555(16) 0.0148(13) 0.0083(14) 0.0081(13)
N2 0.0249(15) 0.0292(18) 0.0334(16) 0.0029(13) 0.0070(13) 0.0001(13)
C1 0.0209(17) 0.035(2) 0.0202(18) 0.0014(15) -0.0008(12) -0.0001(15)
C2 0.0201(16) 0.0227(18) 0.0289(18) 0.0021(15) -0.0009(14) -0.0008(14)
C3 0.0233(18) 0.0260(18) 0.0299(18) -0.0015(15) 0.0047(15) 0.0021(14)
C4 0.0241(18) 0.0285(18) 0.0229(15) 0.0011(14) -0.0005(15) -0.0022(16)
C5 0.044(2) 0.026(2) 0.046(2) -0.0011(18) 0.002(2) 0.0041(18)
C6 0.050(2) 0.0275(19) 0.046(2) 0.0074(18) -0.006(3) -0.0071(18)
C7 0.036(2) 0.045(2) 0.039(2) 0.0141(19) 0.0026(19) -0.011(2)
C8 0.0268(18) 0.0405(19) 0.0321(18) 0.0048(17) 0.0075(16) -0.0023(17)

loop_
_atom_type_symbol
_atom_type_description
_atom_type_scat_dispersion_real
_atom_type_scat_dispersion_imag
_atom_type_scat_source
C C 0.0033 0.0016 'International Tables Vol C Tables 4.2.6.8 and 6.1.1.4'
H H 0.0000 0.0000 'International Tables Vol C Tables 4.2.6.8 and 6.1.1.4'
O O 0.0106 0.0060 'International Tables Vol C Tables 4.2.6.8 and 6.1.1.4'
N N 0.0061 0.0033 'International Tables Vol C Tables 4.2.6.8 and 6.1.1.4'
Cl Cl 0.1484 0.1585 'International Tables Vol C Tables 4.2.6.8 and 6.1.1.4'

loop_
_geom_angle_atom_site_label_1
_geom_angle_atom_site_label_2
_geom_angle_atom_site_label_3
_geom_angle
_geom_angle_site_symmetry_1
_geom_angle_site_symmetry_3
O3 Cl1 O2 108.92(19) . .
O3 Cl1 O1 110.85(19) . .
O2 Cl1 O1 109.26(18) . .
O3 Cl1 O4 108.8(2) . .
O2 Cl1 O4 109.7(2) . .
O1 Cl1 O4 109.28(17) . .
C2 N1 H1A 109.5 . .
C2 N1 H1B 109.5 . .
H1A N1 H1B 109.5 . .
C2 N1 H1C 109.5 . .
H1A N1 H1C 109.5 . .
H1B N1 H1C 109.5 . .
C4 N2 C5 122.6(3) . .
C4 N2 H9 114(2) . .
C5 N2 H9 124(2) . .
O5 C1 O6 126.8(3) . .
O5 C1 C2 117.5(3) . .
O6 C1 C2 115.7(3) . .
N1 C2 C3 109.1(3) . .
N1 C2 C1 110.3(3) . .
C3 C2 C1 113.1(3) . .
N1 C2 H2 108.1 . .
C3 C2 H2 108.1 . .
C1 C2 H2 108.1 . .
C4 C3 C2 115.1(3) . .
C4 C3 H3A 108.5 . .
C2 C3 H3A 108.5 . .
C4 C3 H3B 108.5 . .
C2 C3 H3B 108.5 . .
H3A C3 H3B 107.5 . .
N2 C4 C8 118.5(3) . .
N2 C4 C3 118.2(3) . .
C8 C4 C3 123.3(3) . .
N2 C5 C6 120.7(4) . .
N2 C5 H5 119.6 . .
C6 C5 H5 119.6 . .
C5 C6 C7 118.5(3) . .
C5 C6 H6 120.8 . .
C7 C6 H6 120.8 . .
C8 C7 C6 120.4(4) . .
C8 C7 H7 119.8 . .
C6 C7 H7 119.8 . .
C7 C8 C4 119.3(4) . .
C7 C8 H8 120.3 . .
C4 C8 H8 120.3 . .

loop_
_geom_bond_atom_site_label_1
_geom_bond_atom_site_label_2
_geom_bond_distance
_geom_bond_site_symmetry_2
Cl1 O3 1.417(3) .
Cl1 O2 1.418(3) .
Cl1 O1 1.425(3) .
Cl1 O4 1.427(3) .
O5 C1 1.243(4) .
N1 C2 1.481(4) .
N1 H1A 0.8900 .
N1 H1B 0.8900 .
N1 H1C 0.8900 .
O6 C1 1.252(4) .
N2 C4 1.335(4) .
N2 C5 1.340(4) .
N2 H9 0.91(4) .
C1 C2 1.535(4) .
C2 C3 1.532(4) .
C2 H2 0.9800 .
C3 C4 1.492(4) .
C3 H3A 0.9700 .
C3 H3B 0.9700 .
C4 C8 1.377(5) .
C5 C6 1.349(5) .
C5 H5 0.9300 .
C6 C7 1.375(5) .
C6 H6 0.9300 .
C7 C8 1.379(5) .
C7 H7 0.9300 .
C8 H8 0.9300 .

loop_
_geom_hbond_atom_site_label_D
_geom_hbond_atom_site_label_H
_geom_hbond_atom_site_label_A
_geom_hbond_distance_DH
_geom_hbond_distance_HA
_geom_hbond_distance_DA
_geom_hbond_angle_DHA
_geom_hbond_site_symmetry_A
N1 H1A O4 0.89 2.04 2.926(4) 170.4 4_567
N1 H1B O5 0.89 1.89 2.771(4) 171.5 1_655
N1 H1C O2 0.89 2.10 2.965(4) 162.9 .
C3 H3A O3 0.97 2.49 3.444(5) 166.8 1_655
C3 H3B O3 0.97 2.59 3.500(5) 156.4 .
C6 H6 O2 0.93 2.54 3.264(5) 135.2 1_565
C6 H6 O4 0.93 2.59 3.211(5) 124.4 1_665
C8 H8 O1 0.93 2.53 3.347(5) 147.4 3_756
N2 H9 O6 0.91(4) 1.73(4) 2.623(4) 167(3) .
